data_4348983
loop_
_publ_author_name
'Palmucci, Jessica'
'Marchetti, Fabio'
'Pettinari, Riccardo'
'Pettinari, Claudio'
'Scopelliti, Rosario'
'Riedel, Tina'
'Therrien, Bruno'
'Galindo, Agustin'
'Dyson, Paul J.'

_publ_section_title
;
 Synthesis, Structure, and Anticancer Activity of Arene-Ruthenium(II)
 Complexes with Acylpyrazolones Bearing Aliphatic Groups in the Acyl
 Moiety.
;
_journal_issue 22
_journal_name_full 'Inorganic chemistry'
_journal_page_first 11770
_journal_page_last 11781
_journal_paper_doi 10.1021/acs.inorgchem.6b01861
_journal_volume 55
_journal_year 2016
_chemical_formula_moiety 'C35 H49 N5 O2 P Ru, F6 P'
_chemical_formula_sum 'C35 H49 F6 N5 O2 P2 Ru'
_chemical_formula_weight 848.80
_space_group_IT_number 14
_space_group_name_Hall '-P 2yn'
_space_group_name_H-M_alt 'P 1 21/n 1'
_symmetry_cell_setting monoclinic
_symmetry_space_group_name_Hall '-P 2yn'
_symmetry_space_group_name_H-M 'P 1 21/n 1'
_atom_sites_solution_hydrogens geom
_atom_sites_solution_primary direct
_atom_sites_solution_secondary difmap
_audit_creation_method SHELXL-97
_audit_update_record
;
2016-03-08 # Formatted by publCIF

;
_cell_angle_alpha 90.00
_cell_angle_beta 103.730(9)
_cell_angle_gamma 90.00
_cell_formula_units_Z 4
_cell_length_a 10.8982(15)
_cell_length_b 16.9459(10)
_cell_length_c 20.762(3)
_cell_measurement_reflns_used 210
_cell_measurement_temperature 120(2)
_cell_measurement_theta_max 22
_cell_measurement_theta_min 3
_cell_volume 3724.8(8)
_computing_cell_refinement 'Dirax/lsq (Duisenberg & Schreurs, 1989-2000)'
_computing_data_collection 'Collect (Bruker AXS BV, 1997-2004)'
_computing_data_reduction 'EvalCCD (Duisenberg & Schreurs, 1990-2000)'
_computing_molecular_graphics 'Bruker SHELXTL'
_computing_publication_material 'Bruker SHELXTL'
_computing_structure_refinement 'SHELXL-97 (Sheldrick, 1997)'
_computing_structure_solution 'SHELXT (Sheldrick, 2015)'
_diffrn_ambient_temperature 120(2)
_diffrn_measured_fraction_theta_full 0.991
_diffrn_measured_fraction_theta_max 0.991
_diffrn_measurement_device_type 'Bruker APEX II CCD'
_diffrn_measurement_method 'phi and omega scans'
_diffrn_radiation_monochromator graphite
_diffrn_radiation_source 'fine-focus sealed tube'
_diffrn_radiation_type MoK\a
_diffrn_radiation_wavelength 0.71073
_diffrn_reflns_av_R_equivalents 0.0724
_diffrn_reflns_av_sigmaI/netI 0.0632
_diffrn_reflns_limit_h_max 15
_diffrn_reflns_limit_h_min -15
_diffrn_reflns_limit_k_max 23
_diffrn_reflns_limit_k_min -23
_diffrn_reflns_limit_l_max 29
_diffrn_reflns_limit_l_min -29
_diffrn_reflns_number 60023
_diffrn_reflns_theta_full 30.00
_diffrn_reflns_theta_max 30.00
_diffrn_reflns_theta_min 2.27
_exptl_absorpt_coefficient_mu 0.576
_exptl_absorpt_correction_T_max 0.7460
_exptl_absorpt_correction_T_min 0.6260
_exptl_absorpt_correction_type multi-scan
_exptl_absorpt_process_details 'SADABS 2008, Bruker AXS, 2008'
_exptl_crystal_colour orange
_exptl_crystal_density_diffrn 1.514
_exptl_crystal_density_method 'not measured'
_exptl_crystal_description prism
_exptl_crystal_F_000 1752
_exptl_crystal_size_max 0.57
_exptl_crystal_size_mid 0.25
_exptl_crystal_size_min 0.13
_refine_diff_density_max 0.628
_refine_diff_density_min -0.731
_refine_diff_density_rms 0.102
_refine_ls_extinction_method none
_refine_ls_goodness_of_fit_ref 1.140
_refine_ls_hydrogen_treatment constr
_refine_ls_matrix_type full
_refine_ls_number_parameters 467
_refine_ls_number_reflns 10755
_refine_ls_number_restraints 0
_refine_ls_restrained_S_all 1.140
_refine_ls_R_factor_all 0.0768
_refine_ls_R_factor_gt 0.0561
_refine_ls_shift/su_max 0.001
_refine_ls_shift/su_mean 0.000
_refine_ls_structure_factor_coef Fsqd
_refine_ls_weighting_details 'calc w=1/[\s^2^(Fo^2^)+(0.0158P)^2^+4.5092P] where P=(Fo^2^+2Fc^2^)/3'
_refine_ls_weighting_scheme calc
_refine_ls_wR_factor_gt 0.0857
_refine_ls_wR_factor_ref 0.0918
_reflns_number_gt 8559
_reflns_number_total 10755
_reflns_threshold_expression >2sigma(I)
_cod_data_source_file ic6b01861_si_009.cif
_cod_data_source_block ruq1-hmb-pta
_cod_original_cell_volume 3724.8(7)
_cod_original_sg_symbol_H-M 'P 21/n'
_cod_database_code 4348983
_publcif_datablock.id {1e22e86b-c8de-4a4b-8961-519c8dafc722}

_publcif_info_exptl_table_max_cols 4
_publcif_info_exptl_table_use_headnotes n

loop_
_symmetry_equiv_pos_as_xyz
'x, y, z'
'-x+1/2, y+1/2, -z+1/2'
'-x, -y, -z'
'x-1/2, -y-1/2, z-1/2'

loop_
_atom_site_label
_atom_site_type_symbol
_atom_site_fract_x
_atom_site_fract_y
_atom_site_fract_z
_atom_site_U_iso_or_equiv
_atom_site_adp_type
_atom_site_occupancy
_atom_site_symmetry_multiplicity
_atom_site_calc_flag
_atom_site_refinement_flags
Ru1 Ru 0.21145(2) 0.233055(12) 0.412923(10) 0.01141(5) Uani 1 1 d .
P1 P 0.41186(7) 0.19807(4) 0.47361(3) 0.01282(14) Uani 1 1 d .
O1 O 0.30194(19) 0.33854(10) 0.39878(9) 0.0170(4) Uani 1 1 d .
O2 O 0.18004(18) 0.28247(11) 0.50096(9) 0.0158(4) Uani 1 1 d .
N1 N 0.3462(2) 0.47142(13) 0.41946(11) 0.0168(5) Uani 1 1 d .
N2 N 0.3337(2) 0.52953(13) 0.46564(12) 0.0203(5) Uani 1 1 d .
N3 N 0.5985(2) 0.09719(13) 0.53863(11) 0.0164(5) Uani 1 1 d .
N4 N 0.5964(2) 0.22969(14) 0.58803(11) 0.0190(5) Uani 1 1 d .
N5 N 0.6694(2) 0.21305(14) 0.48417(12) 0.0198(5) Uani 1 1 d .
C1 C 0.4056(3) 0.49181(16) 0.36760(13) 0.0177(6) Uani 1 1 d .
C2 C 0.4347(3) 0.57096(17) 0.35987(14) 0.0201(6) Uani 1 1 d .
H2 H 0.4112 0.6102 0.3873 0.024 Uiso 1 1 calc R
C3 C 0.4984(3) 0.59210(18) 0.31185(14) 0.0234(7) Uani 1 1 d .
H3 H 0.5197 0.6459 0.3076 0.028 Uiso 1 1 calc R
C4 C 0.5312(3) 0.53654(18) 0.27024(14) 0.0225(6) Uani 1 1 d .
H4 H 0.5749 0.5518 0.2377 0.027 Uiso 1 1 calc R
C5 C 0.4995(3) 0.45821(18) 0.27651(15) 0.0240(7) Uani 1 1 d .
H5 H 0.5201 0.4197 0.2476 0.029 Uiso 1 1 calc R
C6 C 0.4370(3) 0.43553(18) 0.32537(15) 0.0228(6) Uani 1 1 d .
H6 H 0.4162 0.3817 0.3297 0.027 Uiso 1 1 calc R
C7 C 0.2991(3) 0.40034(16) 0.43397(13) 0.0149(5) Uani 1 1 d .
C8 C 0.2531(3) 0.41230(16) 0.49253(13) 0.0149(5) Uani 1 1 d .
C9 C 0.2797(3) 0.49483(16) 0.50854(13) 0.0173(6) Uani 1 1 d .
C10 C 0.2542(3) 0.54404(17) 0.56410(15) 0.0241(7) Uani 1 1 d .
H10A H 0.2769 0.5991 0.5581 0.036 Uiso 1 1 calc R
H10B H 0.3047 0.5243 0.6065 0.036 Uiso 1 1 calc R
H10C H 0.1643 0.5409 0.5639 0.036 Uiso 1 1 calc R
C11 C 0.1983(3) 0.35204(16) 0.52394(13) 0.0151(5) Uani 1 1 d .
C12 C 0.1575(3) 0.36775(16) 0.58781(13) 0.0181(6) Uani 1 1 d .
H12 H 0.2118 0.4112 0.6117 0.022 Uiso 1 1 calc R
C13 C 0.1760(4) 0.2959(2) 0.63414(15) 0.0318(8) Uani 1 1 d .
H13A H 0.2651 0.2783 0.6434 0.038 Uiso 1 1 calc R
H13B H 0.1220 0.2519 0.6124 0.038 Uiso 1 1 calc R
C14 C 0.1413(4) 0.3173(2) 0.69948(16) 0.0400(10) Uani 1 1 d .
H14A H 0.1492 0.2698 0.7279 0.048 Uiso 1 1 calc R
H14B H 0.2012 0.3575 0.7232 0.048 Uiso 1 1 calc R
C15 C 0.0067(4) 0.3494(3) 0.68749(19) 0.0582(14) Uani 1 1 d .
H15A H -0.0538 0.3066 0.6700 0.070 Uiso 1 1 calc R
H15B H -0.0093 0.3672 0.7302 0.070 Uiso 1 1 calc R
C16 C -0.0157(4) 0.4177(3) 0.63897(19) 0.0539(12) Uani 1 1 d .
H16A H 0.0352 0.4636 0.6593 0.065 Uiso 1 1 calc R
H16B H -0.1059 0.4331 0.6294 0.065 Uiso 1 1 calc R
C17 C 0.0197(3) 0.3961(2) 0.57382(16) 0.0352(8) Uani 1 1 d .
H17A H 0.0088 0.4428 0.5443 0.042 Uiso 1 1 calc R
H17B H -0.0370 0.3539 0.5509 0.042 Uiso 1 1 calc R
C18 C 0.4657(3) 0.09712(16) 0.49985(14) 0.0165(6) Uani 1 1 d .
H18A H 0.4111 0.0747 0.5271 0.020 Uiso 1 1 calc R
H18B H 0.4580 0.0633 0.4602 0.020 Uiso 1 1 calc R
C19 C 0.4629(3) 0.24691(16) 0.55529(13) 0.0176(6) Uani 1 1 d .
H19A H 0.4520 0.3047 0.5494 0.021 Uiso 1 1 calc R
H19B H 0.4083 0.2290 0.5843 0.021 Uiso 1 1 calc R
C20 C 0.5461(3) 0.22836(18) 0.43830(14) 0.0196(6) Uani 1 1 d .
H20A H 0.5415 0.1992 0.3965 0.023 Uiso 1 1 calc R
H20B H 0.5389 0.2854 0.4277 0.023 Uiso 1 1 calc R
C21 C 0.6137(3) 0.14434(16) 0.59974(13) 0.0186(6) Uani 1 1 d .
H21A H 0.5518 0.1258 0.6244 0.022 Uiso 1 1 calc R
H21B H 0.6992 0.1350 0.6281 0.022 Uiso 1 1 calc R
C22 C 0.6843(3) 0.12816(16) 0.49952(14) 0.0188(6) Uani 1 1 d .
H22A H 0.6701 0.0984 0.4574 0.023 Uiso 1 1 calc R
H22B H 0.7725 0.1184 0.5243 0.023 Uiso 1 1 calc R
C23 C 0.6820(3) 0.25625(17) 0.54662(15) 0.0221(6) Uani 1 1 d .
H23A H 0.6660 0.3129 0.5363 0.027 Uiso 1 1 calc R
H23B H 0.7702 0.2512 0.5728 0.027 Uiso 1 1 calc R
C24 C 0.0672(3) 0.25803(17) 0.31737(13) 0.0214(6) Uani 1 1 d .
C25 C 0.0000(3) 0.23508(18) 0.36494(14) 0.0203(6) Uani 1 1 d .
C26 C 0.0391(3) 0.16461(17) 0.40420(13) 0.0177(6) Uani 1 1 d .
C27 C 0.1292(3) 0.11266(16) 0.38797(13) 0.0160(6) Uani 1 1 d .
C28 C 0.1974(3) 0.13634(16) 0.33951(13) 0.0160(6) Uani 1 1 d .
C29 C 0.1719(3) 0.21049(16) 0.30712(13) 0.0171(6) Uani 1 1 d .
C30 C 0.0402(4) 0.3356(2) 0.28041(17) 0.0387(9) Uani 1 1 d .
H30A H -0.0276 0.3634 0.2947 0.058 Uiso 1 1 calc R
H30B H 0.0142 0.3254 0.2327 0.058 Uiso 1 1 calc R
H30C H 0.1167 0.3682 0.2900 0.058 Uiso 1 1 calc R
C31 C -0.1061(3) 0.2854(2) 0.37887(17) 0.0333(8) Uani 1 1 d .
H31A H -0.0734 0.3184 0.4179 0.050 Uiso 1 1 calc R
H31B H -0.1731 0.2511 0.3872 0.050 Uiso 1 1 calc R
H31C H -0.1405 0.3191 0.3405 0.050 Uiso 1 1 calc R
C32 C -0.0207(3) 0.14533(18) 0.46121(15) 0.0248(7) Uani 1 1 d .
H32A H -0.0869 0.1056 0.4469 0.037 Uiso 1 1 calc R
H32B H -0.0578 0.1933 0.4750 0.037 Uiso 1 1 calc R
H32C H 0.0439 0.1247 0.4986 0.037 Uiso 1 1 calc R
C33 C 0.1497(3) 0.03188(17) 0.41934(15) 0.0229(6) Uani 1 1 d .
H33A H 0.1167 0.0309 0.4593 0.034 Uiso 1 1 calc R
H33B H 0.2403 0.0200 0.4313 0.034 Uiso 1 1 calc R
H33C H 0.1056 -0.0077 0.3878 0.034 Uiso 1 1 calc R
C34 C 0.2949(3) 0.08122(17) 0.32172(15) 0.0227(6) Uani 1 1 d .
H34A H 0.2610 0.0589 0.2775 0.034 Uiso 1 1 calc R
H34B H 0.3142 0.0384 0.3543 0.034 Uiso 1 1 calc R
H34C H 0.3722 0.1109 0.3219 0.034 Uiso 1 1 calc R
C35 C 0.2483(3) 0.23807(19) 0.25926(14) 0.0263(7) Uani 1 1 d .
H35A H 0.3315 0.2127 0.2703 0.039 Uiso 1 1 calc R
H35B H 0.2589 0.2955 0.2626 0.039 Uiso 1 1 calc R
H35C H 0.2041 0.2239 0.2139 0.039 Uiso 1 1 calc R
P2 P 0.27480(8) 0.03136(5) 0.65602(4) 0.02539(18) Uani 1 1 d .
F1 F 0.4134(2) 0.00089(15) 0.65644(14) 0.0656(8) Uani 1 1 d .
F2 F 0.2284(2) -0.05756(12) 0.66005(10) 0.0512(6) Uani 1 1 d .
F3 F 0.3096(2) 0.03646(13) 0.73482(10) 0.0523(7) Uani 1 1 d .
F4 F 0.1358(2) 0.06303(14) 0.65394(11) 0.0504(6) Uani 1 1 d .
F5 F 0.3218(2) 0.12027(11) 0.65049(10) 0.0402(5) Uani 1 1 d .
F6 F 0.2376(2) 0.02646(12) 0.57622(9) 0.0429(6) Uani 1 1 d .

loop_
_atom_site_aniso_label
_atom_site_aniso_U_11
_atom_site_aniso_U_22
_atom_site_aniso_U_33
_atom_site_aniso_U_23
_atom_site_aniso_U_13
_atom_site_aniso_U_12
Ru1 0.01179(10) 0.01254(10) 0.01000(9) -0.00043(8) 0.00280(7) 0.00073(9)
P1 0.0117(4) 0.0137(3) 0.0127(3) 0.0002(3) 0.0023(3) -0.0008(3)
O1 0.0244(12) 0.0119(9) 0.0167(9) -0.0017(7) 0.0092(8) -0.0003(8)
O2 0.0163(10) 0.0184(10) 0.0136(9) -0.0014(7) 0.0055(8) -0.0014(8)
N1 0.0223(14) 0.0122(11) 0.0173(11) -0.0013(9) 0.0075(10) -0.0003(9)
N2 0.0254(15) 0.0153(12) 0.0206(12) -0.0028(9) 0.0060(11) 0.0023(10)
N3 0.0137(13) 0.0154(12) 0.0197(12) 0.0005(9) 0.0031(10) 0.0012(9)
N4 0.0165(13) 0.0190(12) 0.0193(11) -0.0032(10) 0.0001(9) 0.0006(10)
N5 0.0147(13) 0.0197(13) 0.0258(13) 0.0026(10) 0.0063(10) -0.0014(9)
C1 0.0167(15) 0.0201(15) 0.0166(13) 0.0023(11) 0.0042(11) 0.0018(11)
C2 0.0210(16) 0.0169(14) 0.0210(14) -0.0005(11) 0.0022(12) -0.0016(11)
C3 0.0236(17) 0.0213(16) 0.0229(15) 0.0074(12) 0.0008(13) -0.0043(12)
C4 0.0195(16) 0.0279(17) 0.0199(14) 0.0060(12) 0.0040(12) -0.0011(12)
C5 0.0257(18) 0.0262(17) 0.0218(15) 0.0032(12) 0.0092(13) 0.0011(13)
C6 0.0255(18) 0.0194(15) 0.0258(15) 0.0027(12) 0.0106(13) -0.0001(12)
C7 0.0148(14) 0.0147(14) 0.0148(12) 0.0036(10) 0.0029(11) 0.0028(10)
C8 0.0154(15) 0.0157(14) 0.0134(12) -0.0019(10) 0.0032(11) 0.0033(10)
C9 0.0157(15) 0.0182(14) 0.0178(13) -0.0019(11) 0.0038(11) 0.0055(11)
C10 0.0311(19) 0.0194(15) 0.0229(15) -0.0051(12) 0.0087(13) 0.0024(13)
C11 0.0111(14) 0.0172(14) 0.0154(12) -0.0005(10) 0.0001(10) 0.0032(10)
C12 0.0176(15) 0.0196(15) 0.0189(13) -0.0065(11) 0.0077(12) -0.0006(11)
C13 0.049(2) 0.0328(18) 0.0184(15) -0.0025(13) 0.0177(15) -0.0043(16)
C14 0.057(3) 0.048(2) 0.0194(16) -0.0043(15) 0.0182(17) -0.0156(19)
C15 0.040(3) 0.108(4) 0.037(2) -0.030(2) 0.028(2) -0.030(2)
C16 0.023(2) 0.106(4) 0.035(2) -0.024(2) 0.0116(17) 0.013(2)
C17 0.0203(19) 0.060(2) 0.0266(17) -0.0148(16) 0.0076(14) 0.0036(16)
C18 0.0139(15) 0.0151(14) 0.0194(13) -0.0011(10) 0.0020(11) -0.0021(10)
C19 0.0169(15) 0.0158(15) 0.0185(13) -0.0049(10) 0.0010(11) 0.0017(10)
C20 0.0164(15) 0.0219(15) 0.0211(13) 0.0044(12) 0.0060(11) -0.0003(12)
C21 0.0161(15) 0.0217(15) 0.0167(13) 0.0024(11) 0.0014(11) 0.0002(11)
C22 0.0125(15) 0.0219(15) 0.0224(14) -0.0001(11) 0.0051(11) 0.0008(11)
C23 0.0143(15) 0.0170(15) 0.0318(16) -0.0008(12) -0.0008(12) -0.0037(11)
C24 0.0230(16) 0.0239(16) 0.0146(12) 0.0021(11) -0.0008(11) 0.0063(12)
C25 0.0152(14) 0.0222(14) 0.0212(13) -0.0075(12) -0.0002(11) 0.0039(12)
C26 0.0132(15) 0.0223(15) 0.0163(13) -0.0039(11) 0.0013(11) -0.0040(11)
C27 0.0143(15) 0.0170(14) 0.0145(12) -0.0018(10) -0.0008(11) -0.0006(11)
C28 0.0127(14) 0.0206(14) 0.0130(12) -0.0048(10) -0.0004(10) 0.0000(11)
C29 0.0172(15) 0.0215(15) 0.0111(12) -0.0005(10) 0.0006(11) -0.0007(11)
C30 0.050(3) 0.034(2) 0.0290(18) 0.0117(15) 0.0033(17) 0.0178(17)
C31 0.0217(18) 0.041(2) 0.0368(19) -0.0049(15) 0.0064(15) 0.0151(14)
C32 0.0185(17) 0.0317(18) 0.0269(16) -0.0078(13) 0.0104(13) -0.0068(13)
C33 0.0216(17) 0.0202(15) 0.0250(15) 0.0024(12) 0.0018(13) -0.0034(12)
C34 0.0209(17) 0.0242(16) 0.0246(15) -0.0049(12) 0.0086(13) 0.0034(12)
C35 0.0321(19) 0.0311(17) 0.0164(13) 0.0038(13) 0.0072(13) -0.0014(14)
P2 0.0242(5) 0.0304(5) 0.0215(4) 0.0007(3) 0.0053(3) -0.0092(3)
F1 0.0337(15) 0.0674(17) 0.101(2) 0.0355(15) 0.0256(14) 0.0198(12)
F2 0.0773(19) 0.0383(13) 0.0372(12) 0.0001(10) 0.0118(12) -0.0278(12)
F3 0.0665(18) 0.0603(15) 0.0226(10) -0.0002(10) -0.0046(11) -0.0283(12)
F4 0.0299(13) 0.0793(17) 0.0469(13) 0.0027(12) 0.0186(11) -0.0012(11)
F5 0.0429(14) 0.0326(11) 0.0402(12) 0.0050(9) 0.0003(10) -0.0128(9)
F6 0.0617(16) 0.0452(13) 0.0241(10) -0.0035(9) 0.0148(10) -0.0084(11)

loop_
_atom_type_symbol
_atom_type_description
_atom_type_scat_dispersion_real
_atom_type_scat_dispersion_imag
_atom_type_scat_source
C C 0.0033 0.0016 'International Tables Vol C Tables 4.2.6.8 and 6.1.1.4'
H H 0.0000 0.0000 'International Tables Vol C Tables 4.2.6.8 and 6.1.1.4'
N N 0.0061 0.0033 'International Tables Vol C Tables 4.2.6.8 and 6.1.1.4'
O O 0.0106 0.0060 'International Tables Vol C Tables 4.2.6.8 and 6.1.1.4'
F F 0.0171 0.0103 'International Tables Vol C Tables 4.2.6.8 and 6.1.1.4'
P P 0.1023 0.0942 'International Tables Vol C Tables 4.2.6.8 and 6.1.1.4'
Ru Ru -1.2594 0.8363 'International Tables Vol C Tables 4.2.6.8 and 6.1.1.4'

loop_
_geom_angle_atom_site_label_1
_geom_angle_atom_site_label_2
_geom_angle_atom_site_label_3
_geom_angle
O1 Ru1 O2 87.79(7)
O1 Ru1 C29 89.74(9)
O2 Ru1 C29 155.84(9)
O1 Ru1 C26 150.20(9)
O2 Ru1 C26 88.25(9)
C29 Ru1 C26 82.06(10)
O1 Ru1 C28 119.47(9)
O2 Ru1 C28 152.74(9)
C29 Ru1 C28 37.77(10)
C26 Ru1 C28 68.40(10)
O1 Ru1 C27 157.02(9)
O2 Ru1 C27 115.06(9)
C29 Ru1 C27 68.45(10)
C26 Ru1 C27 37.42(10)
C28 Ru1 C27 37.75(10)
O1 Ru1 C24 88.26(10)
O2 Ru1 C24 117.64(9)
C29 Ru1 C24 38.23(10)
C26 Ru1 C24 67.69(11)
C28 Ru1 C24 67.35(10)
C27 Ru1 C24 79.09(10)
O1 Ru1 C25 112.69(10)
O2 Ru1 C25 91.01(9)
C29 Ru1 C25 67.88(10)
C26 Ru1 C25 37.89(11)
C28 Ru1 C25 79.24(10)
C27 Ru1 C25 66.79(10)
C24 Ru1 C25 36.33(11)
O1 Ru1 P1 83.14(6)
O2 Ru1 P1 87.50(6)
C29 Ru1 P1 116.05(8)
C26 Ru1 P1 126.16(8)
C28 Ru1 P1 94.98(7)
C27 Ru1 P1 99.55(7)
C24 Ru1 P1 153.14(8)
C25 Ru1 P1 164.04(8)
C18 P1 C19 97.96(12)
C18 P1 C20 98.46(13)
C19 P1 C20 98.31(13)
C18 P1 Ru1 126.00(9)
C19 P1 Ru1 114.97(9)
C20 P1 Ru1 116.25(9)
C7 O1 Ru1 122.77(17)
C11 O2 Ru1 130.58(17)
C7 N1 N2 111.4(2)
C7 N1 C1 129.8(2)
N2 N1 C1 118.8(2)
C9 N2 N1 106.3(2)
C22 N3 C21 109.0(2)
C22 N3 C18 111.6(2)
C21 N3 C18 111.4(2)
C21 N4 C19 110.1(2)
C21 N4 C23 108.7(2)
C19 N4 C23 111.1(2)
C23 N5 C20 111.3(2)
C23 N5 C22 108.3(2)
C20 N5 C22 110.4(2)
C6 C1 C2 119.3(3)
C6 C1 N1 122.3(3)
C2 C1 N1 118.5(2)
C3 C2 C1 119.7(3)
C3 C2 H2 120.1
C1 C2 H2 120.1
C4 C3 C2 121.4(3)
C4 C3 H3 119.3
C2 C3 H3 119.3
C3 C4 C5 119.1(3)
C3 C4 H4 120.4
C5 C4 H4 120.4
C4 C5 C6 120.3(3)
C4 C5 H5 119.8
C6 C5 H5 119.8
C1 C6 C5 120.1(3)
C1 C6 H6 119.9
C5 C6 H6 119.9
O1 C7 N1 122.1(2)
O1 C7 C8 131.2(2)
N1 C7 C8 106.6(2)
C11 C8 C7 123.9(2)
C11 C8 C9 132.2(2)
C7 C8 C9 103.8(2)
N2 C9 C8 111.9(2)
N2 C9 C10 117.7(3)
C8 C9 C10 130.4(3)
C9 C10 H10A 109.5
C9 C10 H10B 109.5
H10A C10 H10B 109.5
C9 C10 H10C 109.5
H10A C10 H10C 109.5
H10B C10 H10C 109.5
O2 C11 C8 122.8(2)
O2 C11 C12 116.0(2)
C8 C11 C12 121.2(2)
C11 C12 C13 112.7(2)
C11 C12 C17 111.4(2)
C13 C12 C17 110.1(3)
C11 C12 H12 107.5
C13 C12 H12 107.5
C17 C12 H12 107.5
C12 C13 C14 110.0(3)
C12 C13 H13A 109.7
C14 C13 H13A 109.7
C12 C13 H13B 109.7
C14 C13 H13B 109.7
H13A C13 H13B 108.2
C15 C14 C13 111.6(3)
C15 C14 H14A 109.3
C13 C14 H14A 109.3
C15 C14 H14B 109.3
C13 C14 H14B 109.3
H14A C14 H14B 108.0
C16 C15 C14 112.2(3)
C16 C15 H15A 109.2
C14 C15 H15A 109.2
C16 C15 H15B 109.2
C14 C15 H15B 109.2
H15A C15 H15B 107.9
C15 C16 C17 111.7(3)
C15 C16 H16A 109.3
C17 C16 H16A 109.3
C15 C16 H16B 109.3
C17 C16 H16B 109.3
H16A C16 H16B 108.0
C16 C17 C12 110.3(3)
C16 C17 H17A 109.6
C12 C17 H17A 109.6
C16 C17 H17B 109.6
C12 C17 H17B 109.6
H17A C17 H17B 108.1
N3 C18 P1 111.15(18)
N3 C18 H18A 109.4
P1 C18 H18A 109.4
N3 C18 H18B 109.4
P1 C18 H18B 109.4
H18A C18 H18B 108.0
N4 C19 P1 112.42(18)
N4 C19 H19A 109.1
P1 C19 H19A 109.1
N4 C19 H19B 109.1
P1 C19 H19B 109.1
H19A C19 H19B 107.9
N5 C20 P1 112.26(18)
N5 C20 H20A 109.2
P1 C20 H20A 109.2
N5 C20 H20B 109.2
P1 C20 H20B 109.2
H20A C20 H20B 107.9
N4 C21 N3 114.0(2)
N4 C21 H21A 108.8
N3 C21 H21A 108.8
N4 C21 H21B 108.8
N3 C21 H21B 108.8
H21A C21 H21B 107.7
N3 C22 N5 114.5(2)
N3 C22 H22A 108.6
N5 C22 H22A 108.6
N3 C22 H22B 108.6
N5 C22 H22B 108.6
H22A C22 H22B 107.6
N5 C23 N4 114.9(2)
N5 C23 H23A 108.5
N4 C23 H23A 108.5
N5 C23 H23B 108.5
N4 C23 H23B 108.5
H23A C23 H23B 107.5
C25 C24 C29 120.2(2)
C25 C24 C30 121.4(3)
C29 C24 C30 118.1(3)
C25 C24 Ru1 72.74(16)
C29 C24 Ru1 67.53(15)
C30 C24 Ru1 128.2(2)
C24 C25 C26 119.1(3)
C24 C25 C31 121.5(3)
C26 C25 C31 119.3(3)
C24 C25 Ru1 70.93(16)
C26 C25 Ru1 67.14(16)
C31 C25 Ru1 131.4(2)
C27 C26 C25 120.3(2)
C27 C26 C32 120.1(3)
C25 C26 C32 119.5(3)
C27 C26 Ru1 73.62(16)
C25 C26 Ru1 74.98(16)
C32 C26 Ru1 124.88(19)
C26 C27 C28 119.6(2)
C26 C27 C33 120.0(3)
C28 C27 C33 120.4(3)
C26 C27 Ru1 68.97(15)
C28 C27 Ru1 70.36(15)
C33 C27 Ru1 135.8(2)
C29 C28 C27 120.1(3)
C29 C28 C34 119.7(2)
C27 C28 C34 120.2(2)
C29 C28 Ru1 69.26(15)
C27 C28 Ru1 71.89(15)
C34 C28 Ru1 132.9(2)
C28 C29 C24 119.5(3)
C28 C29 C35 120.5(3)
C24 C29 C35 119.9(3)
C28 C29 Ru1 72.98(15)
C24 C29 Ru1 74.23(15)
C35 C29 Ru1 127.0(2)
C24 C30 H30A 109.5
C24 C30 H30B 109.5
H30A C30 H30B 109.5
C24 C30 H30C 109.5
H30A C30 H30C 109.5
H30B C30 H30C 109.5
C25 C31 H31A 109.5
C25 C31 H31B 109.5
H31A C31 H31B 109.5
C25 C31 H31C 109.5
H31A C31 H31C 109.5
H31B C31 H31C 109.5
C26 C32 H32A 109.5
C26 C32 H32B 109.5
H32A C32 H32B 109.5
C26 C32 H32C 109.5
H32A C32 H32C 109.5
H32B C32 H32C 109.5
C27 C33 H33A 109.5
C27 C33 H33B 109.5
H33A C33 H33B 109.5
C27 C33 H33C 109.5
H33A C33 H33C 109.5
H33B C33 H33C 109.5
C28 C34 H34A 109.5
C28 C34 H34B 109.5
H34A C34 H34B 109.5
C28 C34 H34C 109.5
H34A C34 H34C 109.5
H34B C34 H34C 109.5
C29 C35 H35A 109.5
C29 C35 H35B 109.5
H35A C35 H35B 109.5
C29 C35 H35C 109.5
H35A C35 H35C 109.5
H35B C35 H35C 109.5
F3 P2 F1 91.02(15)
F3 P2 F4 90.14(13)
F1 P2 F4 178.60(14)
F3 P2 F2 89.91(11)
F1 P2 F2 90.32(14)
F4 P2 F2 90.47(14)
F3 P2 F5 91.17(11)
F1 P2 F5 89.21(13)
F4 P2 F5 89.98(13)
F2 P2 F5 178.83(12)
F3 P2 F6 179.21(15)
F1 P2 F6 89.76(14)
F4 P2 F6 89.08(12)
F2 P2 F6 89.98(11)
F5 P2 F6 88.94(11)

loop_
_geom_bond_atom_site_label_1
_geom_bond_atom_site_label_2
_geom_bond_distance
Ru1 O1 2.0956(19)
Ru1 O2 2.1111(18)
Ru1 C29 2.170(3)
Ru1 C26 2.178(3)
Ru1 C28 2.218(3)
Ru1 C27 2.239(3)
Ru1 C24 2.260(3)
Ru1 C25 2.283(3)
Ru1 P1 2.3245(8)
P1 C18 1.848(3)
P1 C19 1.850(3)
P1 C20 1.858(3)
O1 C7 1.281(3)
O2 C11 1.270(3)
N1 C7 1.371(3)
N1 N2 1.403(3)
N1 C1 1.424(3)
N2 C9 1.317(4)
N3 C22 1.473(4)
N3 C21 1.475(3)
N3 C18 1.479(4)
N4 C21 1.471(4)
N4 C19 1.481(4)
N4 C23 1.481(4)
N5 C23 1.467(4)
N5 C20 1.473(4)
N5 C22 1.474(4)
C1 C6 1.392(4)
C1 C2 1.396(4)
C2 C3 1.390(4)
C2 H2 0.9500
C3 C4 1.381(4)
C3 H3 0.9500
C4 C5 1.385(4)
C4 H4 0.9500
C5 C6 1.403(4)
C5 H5 0.9500
C6 H6 0.9500
C7 C8 1.435(4)
C8 C11 1.418(4)
C8 C9 1.451(4)
C9 C10 1.502(4)
C10 H10A 0.9800
C10 H10B 0.9800
C10 H10C 0.9800
C11 C12 1.519(4)
C12 C13 1.535(4)
C12 C17 1.537(4)
C12 H12 1.0000
C13 C14 1.536(4)
C13 H13A 0.9900
C13 H13B 0.9900
C14 C15 1.529(6)
C14 H14A 0.9900
C14 H14B 0.9900
C15 C16 1.516(6)
C15 H15A 0.9900
C15 H15B 0.9900
C16 C17 1.536(4)
C16 H16A 0.9900
C16 H16B 0.9900
C17 H17A 0.9900
C17 H17B 0.9900
C18 H18A 0.9900
C18 H18B 0.9900
C19 H19A 0.9900
C19 H19B 0.9900
C20 H20A 0.9900
C20 H20B 0.9900
C21 H21A 0.9900
C21 H21B 0.9900
C22 H22A 0.9900
C22 H22B 0.9900
C23 H23A 0.9900
C23 H23B 0.9900
C24 C25 1.416(4)
C24 C29 1.453(4)
C24 C30 1.515(4)
C25 C26 1.452(4)
C25 C31 1.519(4)
C26 C27 1.418(4)
C26 C32 1.516(4)
C27 C28 1.442(4)
C27 C33 1.510(4)
C28 C29 1.421(4)
C28 C34 1.525(4)
C29 C35 1.514(4)
C30 H30A 0.9800
C30 H30B 0.9800
C30 H30C 0.9800
C31 H31A 0.9800
C31 H31B 0.9800
C31 H31C 0.9800
C32 H32A 0.9800
C32 H32B 0.9800
C32 H32C 0.9800
C33 H33A 0.9800
C33 H33B 0.9800
C33 H33C 0.9800
C34 H34A 0.9800
C34 H34B 0.9800
C34 H34C 0.9800
C35 H35A 0.9800
C35 H35B 0.9800
C35 H35C 0.9800
P2 F3 1.592(2)
P2 F1 1.594(2)
P2 F4 1.598(2)
P2 F2 1.598(2)
P2 F5 1.604(2)
P2 F6 1.612(2)

loop_
_geom_torsion_atom_site_label_1
_geom_torsion_atom_site_label_2
_geom_torsion_atom_site_label_3
_geom_torsion_atom_site_label_4
_geom_torsion
O1 Ru1 P1 C18 -164.44(12)
O2 Ru1 P1 C18 107.49(12)
C29 Ru1 P1 C18 -78.09(14)
C26 Ru1 P1 C18 21.50(15)
C28 Ru1 P1 C18 -45.30(14)
C27 Ru1 P1 C18 -7.50(14)
C24 Ru1 P1 C18 -92.2(2)
C25 Ru1 P1 C18 22.6(3)
O1 Ru1 P1 C19 73.75(11)
O2 Ru1 P1 C19 -14.32(11)
C29 Ru1 P1 C19 160.09(13)
C26 Ru1 P1 C19 -100.32(14)
C28 Ru1 P1 C19 -167.12(13)
C27 Ru1 P1 C19 -129.32(13)
C24 Ru1 P1 C19 146.0(2)
C25 Ru1 P1 C19 -99.3(3)
O1 Ru1 P1 C20 -40.30(12)
O2 Ru1 P1 C20 -128.37(12)
C29 Ru1 P1 C20 46.04(14)
C26 Ru1 P1 C20 145.64(14)
C28 Ru1 P1 C20 78.84(13)
C27 Ru1 P1 C20 116.63(13)
C24 Ru1 P1 C20 31.9(2)
C25 Ru1 P1 C20 146.7(3)
O2 Ru1 O1 C7 -9.9(2)
C29 Ru1 O1 C7 146.1(2)
C26 Ru1 O1 C7 72.7(3)
C28 Ru1 O1 C7 170.5(2)
C27 Ru1 O1 C7 164.1(2)
C24 Ru1 O1 C7 107.9(2)
C25 Ru1 O1 C7 80.3(2)
P1 Ru1 O1 C7 -97.6(2)
O1 Ru1 O2 C11 8.1(2)
C29 Ru1 O2 C11 -76.3(3)
C26 Ru1 O2 C11 -142.3(2)
C28 Ru1 O2 C11 -172.6(2)
C27 Ru1 O2 C11 -169.3(2)
C24 Ru1 O2 C11 -78.7(2)
C25 Ru1 O2 C11 -104.5(2)
P1 Ru1 O2 C11 91.4(2)
C7 N1 N2 C9 0.2(3)
C1 N1 N2 C9 -178.3(2)
C7 N1 C1 C6 -7.1(5)
N2 N1 C1 C6 171.1(3)
C7 N1 C1 C2 174.0(3)
N2 N1 C1 C2 -7.8(4)
C6 C1 C2 C3 -2.2(4)
N1 C1 C2 C3 176.8(3)
C1 C2 C3 C4 1.5(5)
C2 C3 C4 C5 0.2(5)
C3 C4 C5 C6 -1.2(5)
C2 C1 C6 C5 1.2(5)
N1 C1 C6 C5 -177.7(3)
C4 C5 C6 C1 0.5(5)
Ru1 O1 C7 N1 -172.41(19)
Ru1 O1 C7 C8 8.5(4)
N2 N1 C7 O1 -179.2(2)
C1 N1 C7 O1 -1.0(5)
N2 N1 C7 C8 0.1(3)
C1 N1 C7 C8 178.4(3)
O1 C7 C8 C11 0.1(5)
N1 C7 C8 C11 -179.2(3)
O1 C7 C8 C9 178.9(3)
N1 C7 C8 C9 -0.3(3)
N1 N2 C9 C8 -0.4(3)
N1 N2 C9 C10 -179.8(2)
C11 C8 C9 N2 179.2(3)
C7 C8 C9 N2 0.5(3)
C11 C8 C9 C10 -1.6(5)
C7 C8 C9 C10 179.8(3)
Ru1 O2 C11 C8 -3.2(4)
Ru1 O2 C11 C12 176.69(17)
C7 C8 C11 O2 -3.2(4)
C9 C8 C11 O2 178.3(3)
C7 C8 C11 C12 176.9(3)
C9 C8 C11 C12 -1.6(5)
O2 C11 C12 C13 34.3(4)
C8 C11 C12 C13 -145.8(3)
O2 C11 C12 C17 -90.0(3)
C8 C11 C12 C17 89.9(3)
C11 C12 C13 C14 176.3(3)
C17 C12 C13 C14 -58.6(4)
C12 C13 C14 C15 56.0(4)
C13 C14 C15 C16 -53.6(4)
C14 C15 C16 C17 53.5(4)
C15 C16 C17 C12 -55.9(4)
C11 C12 C17 C16 -175.6(3)
C13 C12 C17 C16 58.6(4)
C22 N3 C18 P1 -60.6(3)
C21 N3 C18 P1 61.4(2)
C19 P1 C18 N3 -50.2(2)
C20 P1 C18 N3 49.5(2)
Ru1 P1 C18 N3 -179.11(13)
C21 N4 C19 P1 -61.1(3)
C23 N4 C19 P1 59.4(3)
C18 P1 C19 N4 50.8(2)
C20 P1 C19 N4 -49.1(2)
Ru1 P1 C19 N4 -173.20(16)
C23 N5 C20 P1 -60.0(3)
C22 N5 C20 P1 60.3(3)
C18 P1 C20 N5 -50.2(2)
C19 P1 C20 N5 49.2(2)
Ru1 P1 C20 N5 172.44(16)
C19 N4 C21 N3 67.8(3)
C23 N4 C21 N3 -54.1(3)
C22 N3 C21 N4 54.7(3)
C18 N3 C21 N4 -68.8(3)
C21 N3 C22 N5 -55.0(3)
C18 N3 C22 N5 68.3(3)
C23 N5 C22 N3 54.6(3)
C20 N5 C22 N3 -67.5(3)
C20 N5 C23 N4 67.2(3)
C22 N5 C23 N4 -54.4(3)
C21 N4 C23 N5 54.5(3)
C19 N4 C23 N5 -66.7(3)
O1 Ru1 C24 C25 -133.85(17)
O2 Ru1 C24 C25 -47.26(19)
C29 Ru1 C24 C25 134.4(3)
C26 Ru1 C24 C25 28.12(16)
C28 Ru1 C24 C25 103.06(18)
C27 Ru1 C24 C25 65.44(17)
P1 Ru1 C24 C25 155.07(15)
O1 Ru1 C24 C29 91.79(17)
O2 Ru1 C24 C29 178.38(15)
C26 Ru1 C24 C29 -106.23(18)
C28 Ru1 C24 C29 -31.30(16)
C27 Ru1 C24 C29 -68.91(17)
C25 Ru1 C24 C29 -134.4(3)
P1 Ru1 C24 C29 20.7(3)
O1 Ru1 C24 C30 -17.1(3)
O2 Ru1 C24 C30 69.5(3)
C29 Ru1 C24 C30 -108.9(3)
C26 Ru1 C24 C30 144.9(3)
C28 Ru1 C24 C30 -140.2(3)
C27 Ru1 C24 C30 -177.8(3)
C25 Ru1 C24 C30 116.7(3)
P1 Ru1 C24 C30 -88.2(3)
C29 C24 C25 C26 1.4(4)
C30 C24 C25 C26 -173.1(3)
Ru1 C24 C25 C26 -48.5(2)
C29 C24 C25 C31 177.3(3)
C30 C24 C25 C31 2.8(4)
Ru1 C24 C25 C31 127.5(3)
C29 C24 C25 Ru1 49.9(2)
C30 C24 C25 Ru1 -124.7(3)
O1 Ru1 C25 C24 51.38(18)
O2 Ru1 C25 C24 139.40(16)
C29 Ru1 C25 C24 -28.53(16)
C26 Ru1 C25 C24 -134.8(2)
C28 Ru1 C25 C24 -66.22(17)
C27 Ru1 C25 C24 -103.64(18)
P1 Ru1 C25 C24 -136.2(2)
O1 Ru1 C25 C26 -173.86(14)
O2 Ru1 C25 C26 -85.84(15)
C29 Ru1 C25 C26 106.23(17)
C28 Ru1 C25 C26 68.54(16)
C27 Ru1 C25 C26 31.12(15)
C24 Ru1 C25 C26 134.8(2)
P1 Ru1 C25 C26 -1.4(4)
O1 Ru1 C25 C31 -64.2(3)
O2 Ru1 C25 C31 23.9(3)
C29 Ru1 C25 C31 -144.1(3)
C26 Ru1 C25 C31 109.7(3)
C28 Ru1 C25 C31 178.2(3)
C27 Ru1 C25 C31 140.8(3)
C24 Ru1 C25 C31 -115.5(4)
P1 Ru1 C25 C31 108.3(3)
C24 C25 C26 C27 -10.1(4)
C31 C25 C26 C27 173.8(3)
Ru1 C25 C26 C27 -60.3(2)
C24 C25 C26 C32 172.1(3)
C31 C25 C26 C32 -3.9(4)
Ru1 C25 C26 C32 121.9(2)
C24 C25 C26 Ru1 50.2(2)
C31 C25 C26 Ru1 -125.8(3)
O1 Ru1 C26 C27 140.02(17)
O2 Ru1 C26 C27 -137.52(16)
C29 Ru1 C26 C27 64.67(16)
C28 Ru1 C26 C27 28.10(15)
C24 Ru1 C26 C27 101.53(17)
C25 Ru1 C26 C27 128.6(2)
P1 Ru1 C26 C27 -51.90(17)
O1 Ru1 C26 C25 11.4(3)
O2 Ru1 C26 C25 93.90(15)
C29 Ru1 C26 C25 -63.91(16)
C28 Ru1 C26 C25 -100.48(17)
C27 Ru1 C26 C25 -128.6(2)
C24 Ru1 C26 C25 -27.05(15)
P1 Ru1 C26 C25 179.52(12)
O1 Ru1 C26 C32 -104.3(3)
O2 Ru1 C26 C32 -21.9(2)
C29 Ru1 C26 C32 -179.7(3)
C28 Ru1 C26 C32 143.8(3)
C27 Ru1 C26 C32 115.7(3)
C24 Ru1 C26 C32 -142.8(3)
C25 Ru1 C26 C32 -115.8(3)
P1 Ru1 C26 C32 63.8(3)
C25 C26 C27 C28 10.2(4)
C32 C26 C27 C28 -172.0(2)
Ru1 C26 C27 C28 -50.8(2)
C25 C26 C27 C33 -167.4(3)
C32 C26 C27 C33 10.4(4)
Ru1 C26 C27 C33 131.6(2)
C25 C26 C27 Ru1 61.0(2)
C32 C26 C27 Ru1 -121.2(3)
O1 Ru1 C27 C26 -125.1(2)
O2 Ru1 C27 C26 48.18(17)
C29 Ru1 C27 C26 -105.76(18)
C28 Ru1 C27 C26 -134.3(2)
C24 Ru1 C27 C26 -67.39(17)
C25 Ru1 C27 C26 -31.49(16)
P1 Ru1 C27 C26 139.89(14)
O1 Ru1 C27 C28 9.2(3)
O2 Ru1 C27 C28 -177.50(14)
C29 Ru1 C27 C28 28.57(16)
C26 Ru1 C27 C28 134.3(2)
C24 Ru1 C27 C28 66.94(17)
C25 Ru1 C27 C28 102.84(17)
P1 Ru1 C27 C28 -85.79(15)
O1 Ru1 C27 C33 122.9(3)
O2 Ru1 C27 C33 -63.8(3)
C29 Ru1 C27 C33 142.3(3)
C26 Ru1 C27 C33 -111.9(3)
C28 Ru1 C27 C33 113.7(4)
C24 Ru1 C27 C33 -179.3(3)
C25 Ru1 C27 C33 -143.4(3)
P1 Ru1 C27 C33 28.0(3)
C26 C27 C28 C29 -1.5(4)
C33 C27 C28 C29 176.1(2)
Ru1 C27 C28 C29 -51.7(2)
C26 C27 C28 C34 179.8(2)
C33 C27 C28 C34 -2.6(4)
Ru1 C27 C28 C34 129.7(2)
C26 C27 C28 Ru1 50.2(2)
C33 C27 C28 Ru1 -132.3(2)
O1 Ru1 C28 C29 -42.46(19)
O2 Ru1 C28 C29 138.4(2)
C26 Ru1 C28 C29 105.56(18)
C27 Ru1 C28 C29 133.4(2)
C24 Ru1 C28 C29 31.66(17)
C25 Ru1 C28 C29 67.64(17)
P1 Ru1 C28 C29 -127.39(16)
O1 Ru1 C28 C27 -175.90(14)
O2 Ru1 C28 C27 5.0(3)
C29 Ru1 C28 C27 -133.4(2)
C26 Ru1 C28 C27 -27.87(16)
C24 Ru1 C28 C27 -101.77(18)
C25 Ru1 C28 C27 -65.80(17)
P1 Ru1 C28 C27 99.17(15)
O1 Ru1 C28 C34 69.4(3)
O2 Ru1 C28 C34 -109.8(3)
C29 Ru1 C28 C34 111.9(3)
C26 Ru1 C28 C34 -142.6(3)
C27 Ru1 C28 C34 -114.7(3)
C24 Ru1 C28 C34 143.5(3)
C25 Ru1 C28 C34 179.5(3)
P1 Ru1 C28 C34 -15.5(3)
C27 C28 C29 C24 -7.1(4)
C34 C28 C29 C24 171.6(3)
Ru1 C28 C29 C24 -60.0(2)
C27 C28 C29 C35 176.3(3)
C34 C28 C29 C35 -5.1(4)
Ru1 C28 C29 C35 123.4(3)
C27 C28 C29 Ru1 52.9(2)
C34 C28 C29 Ru1 -128.4(2)
C25 C24 C29 C28 7.1(4)
C30 C24 C29 C28 -178.1(3)
Ru1 C24 C29 C28 59.4(2)
C25 C24 C29 C35 -176.2(3)
C30 C24 C29 C35 -1.5(4)
Ru1 C24 C29 C35 -124.0(3)
C25 C24 C29 Ru1 -52.2(2)
C30 C24 C29 Ru1 122.5(3)
O1 Ru1 C29 C28 144.00(17)
O2 Ru1 C29 C28 -132.0(2)
C26 Ru1 C29 C28 -64.74(17)
C27 Ru1 C29 C28 -28.55(16)
C24 Ru1 C29 C28 -128.5(3)
C25 Ru1 C29 C28 -101.28(18)
P1 Ru1 C29 C28 61.76(17)
O1 Ru1 C29 C24 -87.52(17)
O2 Ru1 C29 C24 -3.5(3)
C26 Ru1 C29 C24 63.74(18)
C28 Ru1 C29 C24 128.5(3)
C27 Ru1 C29 C24 99.93(19)
C25 Ru1 C29 C24 27.21(17)
P1 Ru1 C29 C24 -169.75(14)
O1 Ru1 C29 C35 28.3(3)
O2 Ru1 C29 C35 112.3(3)
C26 Ru1 C29 C35 179.6(3)
C28 Ru1 C29 C35 -115.7(3)
C27 Ru1 C29 C35 -144.3(3)
C24 Ru1 C29 C35 115.8(3)
C25 Ru1 C29 C35 143.0(3)
P1 Ru1 C29 C35 -53.9(3)

loop_
_publcif_info_datablock.id
_publcif_info_datablock.publ_exptl
_publcif_info_datablock.publ_geom
_publcif_info_datablock.structure
{1e22e86b-c8de-4a4b-8961-519c8dafc722} y y y

loop_
_publcif_info_exptl_table_extra_item
sin_theta_over_lambda_max

loop_
_publcif_info_tables.block_id
_publcif_info_tables.reference_item
{1e22e86b-c8de-4a4b-8961-519c8dafc722} '_publcif_info_datablock.publ_exptl'
